data_7116456
loop_
_publ_author_name
'Pankaj Chauhan'
'Suruchi Mahajan'
'Gerhard Raabe'
'Dieter Enders'

_publ_section_title
;
 Organocatalytic one-pot 1,4-/1,6-/1,2-addition sequence for the
 stereocontrolled formation of six consecutive stereocenters
;
_journal_name_full Chem.Commun.
_journal_page_first 2270
_journal_paper_doi 10.1039/C4cc09730K
_journal_volume 51
_journal_year 2015
_chemical_formula_moiety 'C26 H27 N3 O8'
_chemical_formula_sum 'C26 H27 N3 O8'
_chemical_formula_weight 509.56
_space_group_IT_number 19
_symmetry_cell_setting orthorhombic
_symmetry_space_group_name_Hall 'P 2ac 2ab'
_symmetry_space_group_name_H-M 'P 21 21 21'
_audit_update_record
;
2014-12-04 deposited with the CCDC.
2014-12-22 downloaded from the CCDC.
;
_cell_angle_alpha 90.00000
_cell_angle_beta 90.00000
_cell_angle_gamma 90.00000
_cell_formula_units_Z 4
_cell_length_a 10.6406(4)
_cell_length_b 11.0802(5)
_cell_length_c 21.8683(8)
_cell_measurement_reflns_used 9969
_cell_measurement_temperature 100(2)
_cell_measurement_theta_max 66.95
_cell_measurement_theta_min 4.15
_cell_volume 2578.27(18)
_computing_data_reduction 'xtal ADDREF SORTRF'
_computing_molecular_graphics xtal
_computing_publication_material 'xtal BONDLA CIFIO'
_computing_structure_refinement 'xtal CRYLSQ'
_computing_structure_solution 'xtal GENTAN'
_diffrn_ambient_temperature 100
_diffrn_measurement_device_type 'Bruker APEX-II CCD'
_diffrn_measurement_method '\f and \w scans'
_diffrn_radiation_detector 'Bruker APEX II CCD'
_diffrn_radiation_monochromator graphite
_diffrn_radiation_source 'micro source'
_diffrn_radiation_type 'Cu K\a'
_diffrn_radiation_wavelength 1.54178
_diffrn_reflns_av_R_equivalents .018
_diffrn_reflns_av_sigmaI/netI .017
_diffrn_reflns_limit_h_max 12
_diffrn_reflns_limit_h_min -12
_diffrn_reflns_limit_k_max 13
_diffrn_reflns_limit_k_min -13
_diffrn_reflns_limit_l_max 26
_diffrn_reflns_limit_l_min -26
_diffrn_reflns_number 33278
_diffrn_reflns_theta_max 67.4
_diffrn_reflns_theta_min 4.47
_exptl_absorpt_coefficient_mu .823
_exptl_absorpt_correction_T_max 0.7529
_exptl_absorpt_correction_T_min 0.6631
_exptl_absorpt_correction_type multi-scan
_exptl_absorpt_process_details SADABS
_exptl_crystal_colour 'light brownish'
_exptl_crystal_density_diffrn 1.313
_exptl_crystal_description irregular
_exptl_crystal_F_000 1072
_exptl_crystal_recrystallization_method 'Re-crystallisation from solvent: ethylacetate:hexane, 3:1'
_exptl_crystal_size_max 0.580
_exptl_crystal_size_mid 0.444
_exptl_crystal_size_min 0.339
_refine_diff_density_max .199
_refine_diff_density_min -.164
_refine_ls_abs_structure_details Flack-parameter
_refine_ls_abs_structure_Flack 0.12(16)
_refine_ls_extinction_coef 1197(211)
_refine_ls_extinction_expression 'Eq22 p292 "Cryst. Comp." Munksgaard 1970'
_refine_ls_extinction_method Zachariasen
_refine_ls_goodness_of_fit_all 1.004
_refine_ls_goodness_of_fit_ref 1.009
_refine_ls_hydrogen_treatment refall
_refine_ls_matrix_type full
_refine_ls_number_constraints 0
_refine_ls_number_parameters 443
_refine_ls_number_reflns 4495
_refine_ls_number_restraints 0
_refine_ls_R_factor_all .028
_refine_ls_R_factor_gt .028
_refine_ls_shift/su_max .001
_refine_ls_structure_factor_coef F
_refine_ls_weighting_details
;
w=1/[5.8\s^2^/(F)]
;
_refine_ls_weighting_scheme calc
_refine_ls_wR_factor_all .03
_refine_ls_wR_factor_ref .03
_reflns_d_resolution_high .835
_reflns_d_resolution_low 9.864
_reflns_Friedel_coverage .758
_reflns_limit_h_max 12
_reflns_limit_h_min 0
_reflns_limit_k_max 13
_reflns_limit_k_min 0
_reflns_limit_l_max 26
_reflns_limit_l_min 0
_reflns_number_gt 4495
_reflns_number_total 4541
_reflns_threshold_expression 'I > 2.00 sig(I)'
_cod_data_source_file c4cc09730k2.cif
_cod_data_source_block gr0778
_cod_database_code 7116456

loop_
_symmetry_equiv_pos_as_xyz
+x,+y,+z
1/2-x,-y,1/2+z
1/2+x,1/2-y,-z
-x,1/2+y,1/2-z

loop_
_atom_site_label
_atom_site_fract_x
_atom_site_fract_y
_atom_site_fract_z
_atom_site_U_iso_or_equiv
_atom_site_adp_type
_atom_site_occupancy
C5 .65220(15) .37246(12) .59800(6) .0186(7) Uani 1.00000
C4 .60015(15) .25893(13) .63230(6) .0201(7) Uani 1.00000
C1 .70067(15) .47386(13) .70032(6) .0207(8) Uani 1.00000
C11 .58805(19) .70011(13) .60675(7) .0264(8) Uani 1.00000
C3 .68045(16) .24437(13) .69101(6) .0192(8) Uani 1.00000
C10 .67173(15) .60357(12) .60534(6) .0212(7) Uani 1.00000
C18 .89727(18) .26939(16) .85966(7) .0300(9) Uani 1.00000
C6 .63667(16) .48716(12) .63769(6) .0191(8) Uani 1.00000
C2 .66629(16) .35507(12) .73281(6) .0196(8) Uani 1.00000
C16 .73194(15) .34391(13) .79426(6) .0216(7) Uani 1.00000
C21 .67968(16) .40249(13) .84453(6) .0243(8) Uani 1.00000
C13 .73159(18) .82340(14) .54950(7) .0311(9) Uani 1.00000
C19 .84391(17) .32667(14) .90954(7) .0303(9) Uani 1.00000
N3 .84256(13) .48446(10) .69579(5) .0214(6) Uani 1.00000
N1 .42465(13) .43414(12) .47613(5) .0256(7) Uani 1.00000
N2 .74064(13) .32344(11) .45734(5) .0253(7) Uani 1.00000
O5 .89936(10) .41192(9) .66326(4) .0255(6) Uani 1.00000
O1 .47015(10) .42823(9) .53763(4) .0234(5) Uani 1.00000
O6 .54988(11) .12004(9) .75686(5) .0278(6) Uani 1.00000
O7 .72690(11) .04281(9) .71645(4) .0263(6) Uani 1.00000
O4 .89383(11) .56389(10) .72524(5) .0316(6) Uani 1.00000
O3 .83117(11) .32520(10) .49194(5) .0320(6) Uani 1.00000
C7 .58825(14) .38823(12) .53779(6) .0194(7) Uani 1.00000
C20 .73413(17) .39291(14) .90198(7) .0291(8) Uani 1.00000
C23 .70408(18) -.07074(15) .74865(9) .0342(10) Uani 1.00000
C9 .51596(15) .39623(13) .44159(6) .0224(8) Uani 1.00000
C22 .64261(15) .13075(13) .72567(6) .0215(8) Uani 1.00000
C17 .84179(17) .27771(14) .80249(7) .0258(8) Uani 1.00000
C25 .60978(17) .14660(13) .59205(7) .0233(8) Uani 1.00000
C26 .50035(18) .39197(16) .37357(7) .0293(9) Uani 1.00000
C8 .62163(14) .36653(13) .47843(6) .0205(7) Uani 1.00000
C24 .8176(2) -.14833(16) .73984(10) .0399(11) Uani 1.00000
O8 .47528(11) .28002(9) .65187(5) .0225(6) Uani 1.00000
C15 .78588(16) .61814(14) .57456(6) .0247(8) Uani 1.00000
C14 .81574(18) .72836(14) .54740(7) .0293(9) Uani 1.00000
O2 .74581(13) .28756(13) .40433(5) .0454(8) Uani 1.00000
C12 .61805(18) .80899(14) .57863(7) .0314(9) Uani 1.00000
H17 .8762(16) .2323(15) .7698(7) .023(4) Uiso 1.00000
H15 .8458(16) .5497(14) .5719(6) .017(4) Uiso 1.00000
H21 .6053(17) .4498(16) .8376(7) .025(4) Uiso 1.00000
H14 .8912(18) .7342(15) .5273(7) .027(4) Uiso 1.00000
H13 .7583(17) .8960(17) .5297(8) .033(5) Uiso 1.00000
H24a .831(2) -.1686(18) .6976(10) .047(6) Uiso 1.00000
H23b .6932(17) -.0512(15) .7930(8) .030(4) Uiso 1.00000
H11 .5128(18) .6907(14) .6280(7) .022(4) Uiso 1.00000
H26b .568(2) .436(2) .3537(8) .040(5) Uiso 1.00000
H26a .5061(17) .3071(17) .3596(7) .026(4) Uiso 1.00000
H27c .420(2) .4304(18) .3622(8) .037(5) Uiso 1.00000
H25b .5834(16) .0765(16) .6143(7) .023(4) Uiso 1.00000
H25c .696(2) .1340(16) .5776(8) .037(5) Uiso 1.00000
H25a .5563(16) .1547(15) .5544(8) .025(4) Uiso 1.00000
H1 .6803(13) .5396(12) .7247(6) .005(3) Uiso 1.00000
H5 .7405(15) .3602(12) .5890(6) .010(3) Uiso 1.00000
H3 .7620(17) .2379(13) .6783(6) .013(4) Uiso 1.00000
H20 .6942(16) .4307(15) .9376(8) .029(4) Uiso 1.00000
H2 .5824(16) .3638(12) .7413(6) .009(3) Uiso 1.00000
H19 .8854(16) .3196(15) .9499(8) .027(4) Uiso 1.00000
H18 .972(2) .2216(18) .8641(8) .039(5) Uiso 1.00000
H12 .5600(19) .8739(18) .5802(8) .037(5) Uiso 1.00000
H24b .800(2) -.222(2) .7622(9) .045(5) Uiso 1.00000
H23a .631(2) -.1087(18) .7298(9) .040(5) Uiso 1.00000
H24c .887(3) -.108(2) .7609(11) .072(8) Uiso 1.00000
H6 .5557(17) .4947(13) .6470(6) .012(4) Uiso 1.00000
H .433(2) .260(2) .6233(10) .050(6) Uiso 1.00000

loop_
_atom_site_aniso_label
_atom_site_aniso_U_11
_atom_site_aniso_U_22
_atom_site_aniso_U_33
_atom_site_aniso_U_12
_atom_site_aniso_U_13
_atom_site_aniso_U_23
C5 .0168(9) .0209(7) .0180(6) .0000(6) .0006(6) -.0007(5)
C4 .0174(9) .0224(7) .0204(7) .0004(6) .0028(6) -.0008(5)
C1 .0208(9) .0204(7) .0208(7) .0009(6) .0015(6) -.0043(5)
C11 .0325(11) .0233(8) .0233(7) -.0008(7) .0037(8) -.0016(6)
C3 .0141(9) .0239(7) .0197(7) .0008(6) .0024(6) .0004(5)
C10 .0249(9) .0227(7) .0160(6) -.0040(6) -.0029(6) -.0026(5)
C18 .0248(10) .0363(9) .0290(8) .0013(7) -.0043(7) .0071(6)
C6 .0147(9) .0224(7) .0204(7) .0012(6) .0012(7) -.0007(5)
C2 .0149(9) .0248(7) .0192(7) .0011(6) .0023(6) .0003(5)
C16 .0213(9) .0223(7) .0211(7) -.0044(6) .0001(6) .0026(5)
C21 .0229(10) .0267(8) .0233(7) -.0014(7) -.0002(7) -.0000(5)
C13 .0442(12) .0235(8) .0257(7) -.0092(7) -.0042(8) .0025(6)
C19 .0310(10) .0393(9) .0206(7) -.0074(7) -.0058(7) .0060(6)
N3 .0228(8) .0215(6) .0199(6) -.0011(5) -.0023(6) .0029(5)
N1 .0231(8) .0317(7) .0219(6) .0016(6) -.0047(6) .0010(5)
N2 .0230(8) .0319(7) .0211(6) .0040(6) .0020(6) -.0001(5)
O5 .0216(6) .0283(6) .0267(5) .0016(4) .0013(5) -.0023(4)
O1 .0204(6) .0301(5) .0198(5) .0043(5) -.0009(4) -.0013(4)
O6 .0241(7) .0299(6) .0293(5) -.0001(5) .0083(5) .0042(4)
O7 .0254(7) .0220(5) .0314(5) .0025(4) .0071(5) .0060(4)
O4 .0306(7) .0291(6) .0352(6) -.0071(5) -.0049(5) -.0072(5)
O3 .0208(7) .0493(7) .0258(5) .0068(5) -.0003(5) .0006(5)
C7 .0167(8) .0170(7) .0243(7) -.0001(6) -.0008(6) .0003(5)
C20 .0331(10) .0345(8) .0196(7) -.0055(7) .0020(7) -.0027(6)
C23 .0347(11) .0258(8) .0422(10) .0013(8) .0057(8) .0110(7)
C9 .0228(9) .0224(7) .0221(7) -.0028(6) -.0013(7) .0007(5)
C22 .0215(9) .0235(7) .0196(7) -.0002(6) -.0011(7) -.0009(5)
C17 .0244(10) .0312(8) .0218(7) -.0000(7) .0020(7) .0010(6)
C25 .0267(10) .0208(8) .0225(7) -.0017(6) .0009(7) .0004(6)
C26 .0296(11) .0365(10) .0220(8) -.0036(8) -.0050(8) .0001(6)
C8 .0199(9) .0218(7) .0197(7) .0003(6) .0000(6) -.0001(5)
C24 .0388(13) .0282(9) .0527(12) .0060(8) -.0001(10) .0096(8)
O8 .0161(6) .0299(6) .0217(5) -.0015(4) -.0000(5) -.0019(4)
C15 .0238(9) .0293(8) .0210(7) -.0008(7) -.0034(7) .0008(6)
C14 .0264(11) .0394(9) .0221(7) -.0121(7) -.0022(7) .0029(6)
O2 .0339(8) .0780(9) .0244(6) .0146(6) .0022(5) -.0158(6)
C12 .0431(12) .0194(8) .0318(8) -.0003(7) .0014(8) -.0010(6)

loop_
_atom_type_symbol
_atom_type_oxidation_number
_atom_type_number_in_cell
_atom_type_scat_dispersion_real
_atom_type_scat_dispersion_imag
_atom_type_scat_source
C 0 104 .017 .009 'IT Vol C. Table 6.1.1.4  Table 6.1.1.5'
H 0 108 0 0 'IT Vol C. Table 6.1.1.4  Table 6.1.1.5'
O 0 32 .047 .032 'IT Vol C. Table 6.1.1.4  Table 6.1.1.5'
N 0 12 .029 .018 'IT Vol C. Table 6.1.1.4  Table 6.1.1.5'

loop_
_geom_angle_atom_site_label_1
_geom_angle_atom_site_label_2
_geom_angle_atom_site_label_3
_geom_angle
H5 C5 C7 106.2(8)
H5 C5 C6 109.4(8)
H5 C5 C4 109.2(8)
C7 C5 C6 110.48(11)
C7 C5 C4 110.82(12)
C6 C5 C4 110.69(11)
O8 C4 C25 111.82(13)
O8 C4 C3 106.51(11)
O8 C4 C5 110.13(12)
C25 C4 C3 110.81(12)
C25 C4 C5 110.78(11)
C3 C4 C5 106.58(12)
H1 C1 N3 102.1(9)
H1 C1 C6 109.5(8)
H1 C1 C2 110.5(8)
N3 C1 C6 112.05(11)
N3 C1 C2 109.42(12)
C6 C1 C2 112.83(12)
H11 C11 C12 121.0(10)
H11 C11 C10 118.4(10)
C12 C11 C10 120.65(17)
H3 C3 C22 109.7(9)
H3 C3 C2 109.7(9)
H3 C3 C4 106.2(9)
C22 C3 C2 109.73(11)
C22 C3 C4 110.62(12)
C2 C3 C4 110.82(12)
C11 C10 C15 118.53(13)
C11 C10 C6 119.05(14)
C15 C10 C6 122.42(13)
H18 C18 C19 120.8(11)
H18 C18 C17 118.8(11)
C19 C18 C17 120.39(17)
H6 C6 C10 105.4(9)
H6 C6 C1 103.6(9)
H6 C6 C5 108.0(9)
C10 C6 C1 112.83(12)
C10 C6 C5 114.22(11)
C1 C6 C5 111.95(12)
H2 C2 C16 106.0(8)
H2 C2 C3 107.5(9)
H2 C2 C1 103.6(9)
C16 C2 C3 114.57(12)
C16 C2 C1 111.62(12)
C3 C2 C1 112.60(11)
C17 C16 C21 118.62(13)
C17 C16 C2 122.92(13)
C21 C16 C2 118.46(14)
H21 C21 C20 121.9(9)
H21 C21 C16 117.3(9)
C20 C21 C16 120.82(15)
H13 C13 C12 124.6(11)
H13 C13 C14 115.6(11)
C12 C13 C14 119.72(15)
H19 C19 C18 118.9(10)
H19 C19 C20 121.5(10)
C18 C19 C20 119.56(15)
O4 N3 O5 123.81(14)
O4 N3 C1 117.81(11)
O5 N3 C1 118.38(11)
C9 N1 O1 106.16(12)
O3 N2 O2 123.61(14)
O3 N2 C8 119.45(11)
O2 N2 C8 116.93(13)
C7 O1 N1 109.68(10)
C22 O7 C23 116.25(12)
O1 C7 C8 107.52(12)
O1 C7 C5 118.12(12)
C8 C7 C5 134.32(14)
H20 C20 C21 120.4(10)
H20 C20 C19 119.7(10)
C21 C20 C19 119.95(15)
H23a C23 H23b 114.4(15)
H23a C23 O7 107.5(11)
H23a C23 C24 109.8(12)
H23b C23 O7 107.5(10)
H23b C23 C24 110.0(10)
O7 C23 C24 107.37(15)
N1 C9 C8 109.66(12)
N1 C9 C26 120.28(14)
C8 C9 C26 130.04(14)
O6 C22 O7 124.16(13)
O6 C22 C3 125.39(14)
O7 C22 C3 110.44(12)
H17 C17 C18 118.7(10)
H17 C17 C16 120.4(10)
C18 C17 C16 120.64(15)
H25b C25 H25c 108.8(15)
H25b C25 H25a 108.8(14)
H25b C25 C4 110.3(10)
H25c C25 H25a 106.3(14)
H25c C25 C4 111.3(11)
H25a C25 C4 111.2(9)
H26b C26 H27c 108.4(17)
H26b C26 H26a 106.8(16)
H26b C26 C9 110.2(11)
H27c C26 H26a 112.6(15)
H27c C26 C9 109.4(11)
H26a C26 C9 109.2(9)
C7 C8 C9 106.97(13)
C7 C8 N2 126.53(13)
C9 C8 N2 126.50(12)
H24a C24 H24b 108.5(17)
H24a C24 H24c 117(2)
H24a C24 C23 112.1(13)
H24b C24 H24c 107(2)
H24b C24 C23 105.1(12)
H24c C24 C23 106.3(16)
H O8 C4 104.3(17)
H15 C15 C14 119.8(9)
H15 C15 C10 119.9(9)
C14 C15 C10 120.27(15)
H14 C14 C13 121.9(11)
H14 C14 C15 117.7(11)
C13 C14 C15 120.34(16)
H12 C12 C13 120.0(12)
H12 C12 C11 119.5(12)
C13 C12 C11 120.47(16)

loop_
_geom_bond_atom_site_label_1
_geom_bond_atom_site_label_2
_geom_bond_distance
C5 H5 .970(16)
C5 C7 1.492(2)
C5 C6 1.5478(19)
C5 C4 1.566(2)
C4 O8 1.415(2)
C4 C25 1.528(2)
C4 C3 1.551(2)
C1 H1 .929(13)
C1 N3 1.518(2)
C1 C6 1.537(2)
C1 C2 1.540(2)
C11 H11 .931(19)
C11 C12 1.391(2)
C11 C10 1.392(2)
C3 H3 .915(17)
C3 C22 1.524(2)
C3 C2 1.537(2)
C10 C15 1.398(2)
C10 C6 1.518(2)
C18 H18 .96(2)
C18 C19 1.384(2)
C18 C17 1.386(2)
C6 H6 .889(18)
C2 H2 .917(17)
C2 C16 1.520(2)
C16 C17 1.392(2)
C16 C21 1.392(2)
C21 H21 .961(18)
C21 C20 1.388(2)
C13 H13 .957(18)
C13 C12 1.375(3)
C13 C14 1.383(2)
C19 H19 .990(18)
C19 C20 1.389(2)
N3 O4 1.2194(16)
N3 O5 1.2318(15)
N1 C9 1.300(2)
N1 O1 1.4309(14)
N2 O3 1.2252(17)
N2 O2 1.2267(16)
N2 C8 1.430(2)
O1 C7 1.3325(18)
O6 C22 1.2053(19)
O7 C22 1.3396(19)
O7 C23 1.462(2)
C7 C8 1.3671(19)
C20 H20 .982(17)
C23 H23a .97(2)
C23 H23b 1.001(17)
C23 C24 1.495(3)
C9 C8 1.422(2)
C9 C26 1.497(2)
C17 H17 .948(16)
C25 H25b .959(17)
C25 H25c .98(2)
C25 H25a 1.005(17)
C26 H26b .97(2)
C26 H27c .99(2)
C26 H26a .991(18)
C24 H24a .96(2)
C24 H24b .97(2)
C24 H24c .98(3)
O8 H .80(2)
C15 H15 .992(16)
C15 C14 1.395(2)
C14 H14 .918(19)
C12 H12 .95(2)

loop_
_geom_contact_atom_site_label_1
_geom_contact_atom_site_label_2
_geom_contact_distance
_geom_contact_site_symmetry_2
H24a H24b 1.57(3) .
H24b H24c 1.57(3) .
H25b H25c 1.58(3) .
H26b H26a 1.58(3) .
H25c H25a 1.59(3) .
H26b H27c 1.59(3) .
H25b H25a 1.60(2) .
H26a H27c 1.64(3) .
H24a H24c 1.65(3) .
H23b H23a 1.66(3) .
C4 H 1.79(2) .
N3 H1 1.938(14) .
C1 H6 1.947(17) .
C10 H6 1.951(16) .
C1 H2 1.968(15) .
C16 H2 1.979(16) .
C23 H24b 1.98(2) .
O7 H23a 1.98(2) .
C14 H13 1.993(19) .
C7 H5 1.994(15) .
C15 H14 1.994(18) .
C23 H24c 2.00(3) .
O7 H23b 2.005(17) .
C4 H3 2.008(17) .
C5 H6 2.009(15) .
C10 H11 2.009(19) .
C3 H2 2.013(15) .
C18 H17 2.020(16) .
C16 H21 2.023(18) .
C13 H12 2.02(2) .
C13 H14 2.024(19) .
C22 H3 2.024(16) .
C11 H12 2.03(2) .
C17 H18 2.03(2) .
C12 H11 2.034(17) .
C2 H3 2.036(15) .
C16 H17 2.042(17) .
C24 H23a 2.04(2) .
C6 H1 2.044(13) .
C9 H27c 2.05(2) .
C9 H26a 2.049(16) .
C9 H26b 2.050(19) .
C19 H18 2.05(2) .
C18 H19 2.055(18) .
C2 H1 2.058(14) .
C23 H24a 2.06(2) .
C19 H20 2.061(17) .
C20 H21 2.064(17) .
C24 H23b 2.065(18) .
C21 H20 2.066(17) .
C4 H25b 2.067(18) .
C12 H13 2.074(18) .
C14 H15 2.075(16) .
C10 H15 2.078(16) .
C6 H5 2.082(14) .
C20 H19 2.086(17) .
C4 H25c 2.09(2) .
C4 H5 2.095(15) .
C4 H25a 2.110(17) .
O2 H 2.15(2) '3 556'
O3 O2 2.1610(16) .
O5 O4 2.1624(15) .
O1 C8 2.1774(17) .
O1 C9 2.1850(16) .
H1 H6 2.21(2) .
N1 C8 2.226(2) .
H1 H2 2.24(2) .
C7 C9 2.2417(19) .
O6 O7 2.2496(16) .
H11 H6 2.26(2) .
N1 C7 2.260(2) .
H23b H24c 2.26(3) .
C8 O2 2.2667(19) .
H14 H13 2.28(3) .
O4 H1 2.288(14) .
O3 C8 2.2953(19) .
H24b H23a 2.30(3) .
H23b H24b 2.31(3) .
H17 H18 2.31(2) .
H25a H 2.31(3) .
H15 H14 2.32(2) .
H21 H2 2.32(2) .
H24a H23a 2.33(3) .
H11 H12 2.34(3) .
H17 H3 2.34(2) .
O7 H3 2.347(14) .
C1 O4 2.349(2) .
C3 O7 2.3541(18) .
H19 H18 2.36(3) .
O3 H5 2.363(14) .
C25 H 2.36(2) .
C1 O5 2.3659(19) .
C3 O8 2.378(2) .
H25b H12 2.38(3) '1 545'
C23 C22 2.380(2) .
H2 H23a 2.38(3) '4 656'
O7 C24 2.383(2) .
C14 C12 2.385(3) .
H5 H3 2.39(2) .
H21 H20 2.39(2) .
H20 H19 2.39(2) .
C21 C17 2.394(2) .
H13 H12 2.39(3) .
C18 C20 2.396(2) .
C11 C15 2.398(3) .
C11 C13 2.401(2) .
C19 C17 2.403(2) .
C21 C19 2.404(2) .
H15 H5 2.41(2) .
C13 C15 2.410(2) .
C18 C16 2.413(2) .
O5 H5 2.413(15) .
C16 C20 2.418(2) .
C10 C12 2.418(2) .
C10 C14 2.422(2) .
C5 O1 2.4243(18) .
N1 C26 2.428(2) .
C3 O6 2.4293(18) .
C25 O8 2.438(2) .
O5 H3 2.442(16) .
C5 O8 2.4456(19) .
O8 H2 2.448(14) .
C11 H6 2.464(14) .
N1 H27c 2.492(18) .
C2 N3 2.496(2) .
C6 C7 2.4979(19) .
N2 C7 2.4980(19) .
C5 C3 2.4983(19) .
C2 C21 2.5030(19) .
C2 C22 2.503(2) .
C11 C6 2.509(2) .
C4 C7 2.5180(19) .
C21 H2 2.519(14) .
C4 C22 2.528(2) .
O8 H6 2.530(15) .
C1 C16 2.531(2) .
C6 N3 2.533(2) .
C3 C25 2.534(2) .
H2 H6 2.54(2) .
C4 C2 2.542(2) .
C1 C10 2.5445(19) .
C5 C25 2.546(2) .
N2 C9 2.546(2) .
C22 H23b 2.554(17) .
C6 C15 2.556(2) .
C5 C1 2.5563(19) .
C2 C17 2.558(2) .
O6 H23b 2.560(17) .
C1 C3 2.560(2) .
C4 C6 2.561(2) .
H25c H5 2.56(2) .
C6 C2 2.5629(19) .
C3 C16 2.572(2) .
O7 H24c 2.57(3) .
C5 C10 2.5742(19) .
O5 H15 2.579(14) .
H25c H3 2.58(2) .
C5 H3 2.583(15) .
C22 H25b 2.586(16) .
N1 H13 2.586(18) '3 466'
H25b H 2.60(3) .
C2 H21 2.603(16) .
H14 H19 2.61(3) '4 756'
O3 H25a 2.610(17) '3 556'
C6 H11 2.621(17) .
O7 H24a 2.62(2) .
C7 H25a 2.635(16) .
C5 C8 2.6357(19) .
O6 H1 2.637(14) '4 646'
C26 C8 2.646(2) .
H21 H12 2.65(3) '4 646'
C3 H5 2.653(14) .
C22 H23a 2.66(2) .
C4 H2 2.659(13) .
O8 H25b 2.661(17) .
H27c H3 2.66(3) '3 456'
O1 H6 2.663(14) .
H21 H25b 2.67(2) '4 656'
O1 H 2.67(2) .
C4 H6 2.674(15) .
O6 C23 2.682(2) .
C22 H2 2.683(14) .
C25 H3 2.684(15) .
O8 H25a 2.685(17) .
C7 H6 2.686(14) .
O7 H27c 2.70(2) '3 556'
O4 H24b 2.70(2) '1 565'
C2 H6 2.702(15) .
C5 H 2.70(2) .
C16 H1 2.705(14) .
C3 H17 2.706(17) .
C10 H1 2.707(13) .
C6 H2 2.709(14) .
C3 H25b 2.709(17) .
C5 H25c 2.719(18) .
O6 H11 2.720(16) '4 646'
O5 H26a 2.725(18) '3 556'
C8 H5 2.729(14) .
O7 H25b 2.731(16) .
O2 H26b 2.74(2) .
C2 H17 2.737(17) .
C1 H3 2.738(15) .
C6 H15 2.739(16) .
H3 H2 2.74(2) .
O2 H26a 2.741(18) .
O6 H23a 2.74(2) .
O6 H2 2.744(14) .
C25 H5 2.746(14) .
O6 H6 2.760(15) '4 646'
C18 C21 2.765(2) .
C11 C14 2.766(3) .
C15 C12 2.769(2) .
C3 H25c 2.770(18) .
C20 C17 2.770(2) .
H26a H3 2.77(2) '3 456'
H24a H18 2.77(3) '4 746'
C1 H5 2.774(13) .
H5 H6 2.77(2) .
H21 H1 2.78(2) .
H14 H18 2.79(3) '4 756'
C5 H25a 2.788(16) .
C16 C19 2.795(2) .
C10 C13 2.798(2) .
H23a H24c 2.80(3) .
H20 H12 2.80(3) '4 646'
N1 H25c 2.80(2) '3 456'
N3 H15 2.805(14) .
C16 H3 2.814(14) .
H27c H25c 2.81(3) '3 456'
C10 H5 2.817(14) .
C2 O8 2.821(2) .
O5 H24c 2.82(3) '4 756'
H14 H20 2.83(2) '2 664'
O8 O2 2.8342(18) '3 456'
O4 H26b 2.837(18) '2 665'
N2 H20 2.844(17) '2 664'
C9 O2 2.845(2) .
N2 H 2.85(2) '3 556'
O8 H23b 2.857(18) '4 656'
O3 C7 2.8590(19) .
H24a H23b 2.86(3) .
C7 H 2.87(2) .
C17 H3 2.880(14) .
O7 H17 2.880(17) .
C6 O8 2.8832(18) .
N3 H3 2.889(15) .
C6 O1 2.8903(18) .
C8 H26b 2.890(19) .
C22 H17 2.894(17) .
O3 H 2.90(2) '3 556'
C5 H15 2.903(16) .
C16 N3 2.9064(18) .
N2 H5 2.907(13) .
H13 H25c 2.91(3) '1 565'
C15 H5 2.915(14) .
C22 O8 2.9172(18) .
N3 H5 2.921(14) .
C2 O6 2.9313(17) .
C26 O2 2.935(2) .
C7 C25 2.937(2) .
C10 C7 2.944(2) .
C22 C25 2.948(2) .
C8 H26a 2.949(16) .
C16 C22 2.955(2) .
H6 H 2.96(3) .
C5 C2 2.9582(19) .
C8 H25a 2.959(16) .
H25b H3 2.96(2) .
O3 H20 2.966(17) '2 664'
C13 H19 2.967(17) '2 664'
C3 C6 2.969(2) .
C6 O5 2.970(2) .
C14 H18 2.97(2) '4 756'
H15 H20 2.97(2) '2 664'
C2 O5 2.9766(19) .
C14 H20 2.980(17) '2 664'
O4 H18 2.98(2) '4 756'
H21 H23a 2.99(3) '4 656'
O1 O8 2.9902(14) .
C10 N3 2.9931(19) .
H23b H6 3.00(2) '4 646'
C3 C17 3.004(2) .
C4 C1 3.005(2) .
O6 O8 3.0072(15) .
C7 O8 3.0177(17) .
C20 H26b 3.02(2) '2 665'
C5 O5 3.0240(18) .
O4 H24c 3.03(3) '4 756'
C3 H 3.03(2) .
C21 H1 3.028(13) .
N1 H26a 3.037(16) .
C3 O5 3.040(2) .
O5 H1 3.040(14) .
O3 H15 3.045(15) .
H1 H24b 3.05(3) '1 565'
C5 O3 3.0463(18) .
C19 H26b 3.05(2) '2 665'
C15 H20 3.050(17) '2 664'
C21 H12 3.05(2) '4 646'
H15 H18 3.05(3) '4 756'
C14 H19 3.067(17) '2 664'
O5 H17 3.074(16) .
C25 H12 3.08(2) '1 545'
O4 H17 3.080(17) '4 756'
O8 H23a 3.08(2) '4 656'
N1 H26b 3.08(2) .
H23b H 3.09(3) '4 646'
C12 H25b 3.087(18) '1 565'
H24a H27c 3.10(3) '3 556'
N3 C15 3.0962(18) .
H25a H5 3.10(2) .
O4 H24a 3.10(2) '1 565'
C8 H20 3.112(17) '2 664'
H26a H24b 3.11(3) '2 654'
C5 C15 3.114(2) .
C4 O1 3.1175(17) .
C15 H18 3.12(2) '4 756'
N1 O3 3.1200(17) '3 456'
O6 H3 3.123(16) .
C26 H3 3.128(17) '3 456'
O8 H3 3.140(18) .
C23 H2 3.141(17) '4 646'
C12 H19 3.155(17) '2 664'
H17 H24c 3.16(3) '4 756'
C22 C17 3.157(2) .
C20 H12 3.16(2) '4 646'
H25a H12 3.16(3) '1 545'
C7 H25c 3.164(19) .
O6 H2 3.169(14) '4 646'
N2 H26b 3.17(2) .
H23b H2 3.17(2) '4 646'
C21 H11 3.172(18) '4 646'
O3 H25c 3.172(19) .
C3 N3 3.172(2) .
C4 O6 3.1739(17) .
O6 H25b 3.174(15) .
O1 H5 3.179(16) .
H17 H26a 3.18(2) '3 556'
C1 H21 3.180(16) .
O1 H25a 3.187(16) .
H14 H12 3.19(3) '3 566'
C6 H3 3.193(15) .
O7 H24b 3.19(2) .
C5 N3 3.1963(19) .
N3 H24c 3.20(3) '4 756'
O7 C25 3.2058(18) .
C17 H2 3.211(16) .
O7 H25c 3.217(18) .
C15 H6 3.221(17) .
C3 H6 3.222(15) .
C5 H2 3.223(13) .
H21 H11 3.22(2) '4 646'
C12 H14 3.22(2) .
H25c H12 3.23(3) '1 545'
C18 H24a 3.23(2) '4 756'
O2 H24b 3.23(2) '2 654'
C21 H26b 3.23(2) '2 665'
N3 H2 3.231(16) .
O5 C15 3.2314(18) .
C15 H11 3.233(19) .
H11 H1 3.23(2) .
C10 H14 3.234(18) .
N3 H6 3.235(18) .
N2 C26 3.236(2) .
O1 O3 3.2389(15) '3 456'
C14 H12 3.24(2) .
H2 H 3.24(3) .
C2 H5 3.244(13) .
C13 H11 3.245(18) .
C15 H13 3.245(19) .
C19 H17 3.248(16) .
N3 H17 3.248(16) .
O6 H21 3.248(17) '4 646'
C17 H21 3.249(18) .
C10 O1 3.2508(18) .
C16 O6 3.2519(18) .
C21 H17 3.255(17) .
C1 O6 3.257(2) '4 656'
C1 C21 3.2590(19) .
C5 N2 3.2623(18) .
O8 H5 3.263(16) .
O2 H20 3.268(17) '2 664'
C10 H12 3.27(2) .
N3 C17 3.2699(19) .
C20 H18 3.27(2) .
C16 H18 3.27(2) .
O8 H25c 3.28(2) .
C18 H20 3.282(17) .
C19 H21 3.284(18) .
C11 H1 3.284(13) .
H25c H 3.29(3) .
C22 H25c 3.287(18) .
C18 H26b 3.29(2) '2 665'
C17 H19 3.290(18) .
N2 H26a 3.291(17) .
C11 H13 3.292(18) .
H26a H24c 3.29(3) '2 654'
H25b H23a 3.29(3) .
C2 H23a 3.30(2) '4 656'
C11 H15 3.298(16) .
H13 H25b 3.30(2) '1 565'
C19 H14 3.302(19) '4 746'
C13 H15 3.303(16) .
C16 H20 3.304(17) .
O4 C24 3.306(2) '1 565'
C4 O7 3.3075(17) .
C1 C15 3.308(2) .
C21 H19 3.309(17) .
C1 H15 3.314(14) .
O1 H13 3.323(18) '3 466'
C9 H19 3.324(16) '2 664'
H13 H19 3.33(2) '2 664'
C23 O8 3.333(2) '4 646'
C6 H 3.34(2) .
C14 H19 3.337(17) '4 756'
C16 O4 3.3446(18) .
C5 H1 3.347(13) .
C15 H19 3.350(18) '2 664'
H27c H24c 3.35(3) '3 456'
C2 O4 3.353(2) .
C3 H1 3.353(14) .
C7 H15 3.356(16) .
C20 H14 3.357(17) '2 665'
H12 H23a 3.36(3) '1 565'
C18 H14 3.366(18) '4 746'
N2 H25a 3.377(17) '3 556'
N2 C20 3.379(2) '2 664'
C5 H25b 3.379(18) .
C12 H14 3.380(18) '3 466'
C6 O6 3.3803(18) '4 656'
H17 H24a 3.38(3) '4 756'
C12 H21 3.382(17) '4 656'
H11 H23a 3.39(3) '1 565'
C1 O8 3.3893(19) .
O4 H15 3.396(13) .
N2 H25c 3.398(18) .
C8 H27c 3.40(2) .
C7 C15 3.400(2) .
H26b H24b 3.40(3) '2 654'
C3 H27c 3.41(2) '3 556'
C13 H24a 3.41(2) '1 565'
C3 H25a 3.414(17) .
C26 H25c 3.42(2) '3 456'
C13 N1 3.428(2) '3 566'
C12 H23a 3.431(19) '1 565'
H17 H27c 3.44(2) '3 556'
O7 C17 3.4364(19) .
O4 H26a 3.437(16) '2 665'
C11 O6 3.441(2) '4 656'
N2 H25a 3.443(17) .
O5 C17 3.4434(18) .
N1 H19 3.444(17) '2 664'
C9 H25c 3.45(2) '3 456'
C6 O4 3.446(2) .
H14 H19 3.45(3) '2 664'
C17 H24c 3.45(3) '4 756'
C11 H19 3.448(18) '2 664'
C1 C11 3.451(2) .
C11 H23a 3.45(2) '1 565'
H26b H20 3.46(3) '2 664'
C16 O5 3.4566(17) .
C12 H24a 3.46(2) '1 565'
C8 H25c 3.460(18) .
C1 C17 3.460(2) .
C10 O5 3.4613(18) .
O3 C9 3.4640(19) '3 556'
C24 H27c 3.46(2) '3 556'
H26b H19 3.47(3) '2 664'
O4 C26 3.468(2) '2 665'
C22 H 3.47(2) .
C25 H13 3.474(18) '1 545'
O8 H24b 3.48(2) '4 656'
C14 H24a 3.48(2) '1 565'
C25 C8 3.482(2) .
O2 H25a 3.484(17) '3 556'
C19 C9 3.484(2) '2 665'
C16 H26b 3.49(2) '2 665'
C20 C14 3.493(2) '2 665'
C24 H18 3.50(2) '4 746'
C17 H26b 3.50(2) '2 665'
H13 H27c 3.50(3) '3 566'
C20 C8 3.501(2) '2 665'
O3 C25 3.501(2) '3 556'
C1 H11 3.503(17) .
H17 H2 3.50(2) .
C19 C14 3.514(2) '2 665'
C20 H11 3.515(18) '4 646'
C25 H21 3.515(18) '4 646'
C13 H25b 3.516(17) '1 565'
C21 H25b 3.516(17) '4 656'
C13 H25c 3.517(18) '1 565'
C24 H17 3.522(17) '4 746'
H24b H 3.53(3) '4 646'
C8 H19 3.534(16) '2 664'
C17 H24a 3.53(2) '4 756'
O6 H 3.53(2) .
N3 H18 3.54(2) '4 756'
H5 H 3.54(3) .
C2 O7 3.5377(17) .
O4 C15 3.5410(18) .
H23a H6 3.54(2) '4 646'
C16 H11 3.543(18) '4 646'
O1 H11 3.545(16) .
C7 O2 3.5459(18) .
C20 O2 3.547(2) '2 665'
H15 H6 3.55(2) .
H25b H20 3.55(2) '4 646'
C25 H27c 3.55(2) '3 556'
H17 H24b 3.55(3) '4 756'
C10 H19 3.556(18) '2 664'
C10 O4 3.5572(18) .
H26a H5 3.56(2) '3 456'
N2 O1 3.5658(17) .
H21 H 3.57(3) '4 656'
C11 H24a 3.57(2) '1 565'
C13 C19 3.575(2) '2 664'
C4 C8 3.5772(19) .
C15 H1 3.578(13) .
O6 H23a 3.58(2) '4 656'
O7 C26 3.587(2) '3 556'
C22 H27c 3.59(2) '3 556'
H11 H2 3.59(2) '4 656'
C22 H21 3.591(18) '4 646'
O4 H27c 3.59(2) '2 665'
H23a H 3.59(3) '4 646'
N3 H24b 3.59(2) '1 565'
C11 O1 3.5964(18) .
C23 H25b 3.597(16) .
C1 H17 3.600(16) .
H1 H3 3.60(2) .
N1 N2 3.603(2) .
H25a H3 3.60(2) .
C12 H20 3.603(17) '4 656'
H25b H5 3.60(2) .
C2 H 3.61(2) .
O1 O2 3.6092(17) '3 456'
H19 H12 3.61(3) '2 665'
C15 H24a 3.61(2) '1 565'
O3 C9 3.617(2) .
C19 C26 3.617(2) '2 665'
H27c H25b 3.62(3) '3 456'
O2 H21 3.620(17) '2 664'
C22 C24 3.623(2) .
H13 H25a 3.62(2) '1 565'
O1 C26 3.6243(18) .
O5 C26 3.625(2) '3 556'
H1 H5 3.630(19) .
H26a H25c 3.63(3) '3 456'
C9 H20 3.633(17) '2 664'
O2 H23b 3.634(17) '2 654'
C9 H13 3.634(18) '3 466'
O4 C17 3.635(2) .
N2 O8 3.6402(17) '3 556'
C20 C9 3.644(2) '2 665'
C10 H24a 3.65(2) '1 565'
C19 H14 3.653(18) '2 665'
O1 C25 3.6553(18) .
C11 H21 3.656(18) '4 656'
C23 H6 3.658(16) '4 646'
C22 H11 3.663(17) '4 646'
C5 N1 3.665(2) .
C9 H25a 3.665(16) .
C4 O5 3.6699(19) .
C26 H17 3.670(16) '3 456'
C24 H26a 3.671(17) '2 655'
C23 H 3.67(2) '4 646'
O6 C25 3.6719(19) .
O3 C7 3.6740(18) '3 556'
C11 H14 3.676(17) '3 466'
C3 H26a 3.682(18) '3 556'
C11 H14 3.683(19) .
C18 O4 3.684(2) '4 746'
C23 H27c 3.69(2) '3 556'
N3 H26b 3.687(19) '2 665'
O3 O8 3.6880(16) '3 556'
C21 H23a 3.69(2) '4 656'
N1 H14 3.693(17) '3 466'
C12 H25c 3.696(18) '1 565'
C18 C14 3.696(3) '4 746'
C14 H11 3.697(19) .
C5 C11 3.699(2) .
O6 H17 3.699(17) .
O6 C17 3.701(2) .
N2 O1 3.7084(17) '3 556'
C7 C26 3.711(2) .
O3 H25b 3.714(17) '3 556'
C20 H17 3.716(16) .
N2 H15 3.716(15) .
C15 H12 3.72(2) .
C3 C23 3.721(2) .
O1 H19 3.721(17) '2 664'
O4 H24c 3.72(3) '1 565'
C5 C9 3.724(2) .
C18 H21 3.726(18) .
O4 C17 3.728(2) '4 756'
C21 H18 3.73(2) .
C21 C12 3.733(2) '4 646'
C6 C8 3.7338(19) .
C19 C8 3.736(2) '2 665'
C2 O6 3.7365(18) '4 656'
C8 H15 3.739(16) .
O3 H25a 3.741(17) .
O5 H18 3.74(2) '4 756'
C26 H24b 3.74(2) '2 654'
C22 H1 3.742(14) '4 646'
O5 C24 3.742(2) '4 756'
C16 O7 3.7455(17) .
O3 C15 3.7459(19) .
C20 C26 3.748(3) '2 665'
C17 H20 3.752(17) .
N1 H 3.75(2) .
C10 H13 3.753(18) .
C25 C12 3.753(2) '1 545'
C18 H24c 3.75(3) '4 756'
N1 N2 3.7546(18) '3 456'
O3 C20 3.756(2) '2 664'
C21 O2 3.759(2) '2 665'
C12 H15 3.761(16) .
O8 H21 3.765(18) '4 646'
C19 H13 3.765(18) '2 665'
C7 H20 3.766(17) '2 664'
C24 H1 3.768(14) '1 545'
C11 C7 3.770(2) .
N1 C25 3.775(2) '3 456'
C7 H19 3.775(17) '2 664'
O3 C25 3.776(2) .
C17 H1 3.777(14) .
C11 C21 3.779(2) '4 656'
C20 C15 3.782(2) '2 665'
C1 H24b 3.78(2) '1 565'
C22 H24c 3.78(3) .
C16 H19 3.785(18) .
O5 H6 3.786(18) .
C3 C21 3.7869(19) .
O7 H26a 3.789(18) '3 556'
C2 C20 3.792(2) .
C21 N3 3.7958(18) .
C6 C12 3.798(2) .
C23 H3 3.800(15) .
C23 H21 3.801(18) '4 646'
N2 C25 3.802(2) .
N1 H25a 3.805(16) .
O4 H17 3.805(16) .
C26 H19 3.805(17) '2 664'
C22 H6 3.806(15) '4 646'
C4 H1 3.806(14) .
O3 C8 3.8059(19) '3 556'
C13 H20 3.813(17) '2 664'
O5 H2 3.817(16) .
C19 H27c 3.82(2) '2 665'
C18 C2 3.826(2) .
C17 C24 3.829(3) '4 756'
C6 C14 3.830(2) .
C10 O6 3.8308(18) '4 656'
C3 C7 3.838(2) .
C7 H25b 3.838(17) .
O5 H27c 3.84(2) '3 556'
C13 H18 3.84(2) '4 756'
C18 C24 3.843(3) '4 756'
N3 H24a 3.85(2) '1 565'
C6 H23b 3.846(18) '4 656'
C12 H6 3.847(15) .
C4 N3 3.850(2) .
C23 H17 3.853(16) .
C18 H27c 3.85(2) '2 665'
C10 C8 3.858(2) .
C20 H15 3.864(14) '2 665'
N3 H26a 3.864(18) '3 556'
C22 H25a 3.865(17) .
O7 H21 3.867(18) '4 646'
C1 C7 3.8683(19) .
C5 C22 3.870(2) .
O1 H27c 3.873(18) .
C22 H2 3.873(15) '4 646'
C20 H2 3.879(14) .
C5 H11 3.881(17) .
C26 H24a 3.88(2) '3 456'
C20 C12 3.884(3) '4 646'
O5 H24b 3.89(2) '4 756'
C4 O2 3.889(2) '3 456'
C1 C22 3.891(2) .
C2 C25 3.895(2) .
C19 C14 3.897(3) '4 746'
C13 H27c 3.90(2) '3 566'
C21 O4 3.8981(19) .
C19 N1 3.900(2) '2 665'
C8 C15 3.905(2) .
C6 C16 3.908(2) .
C19 C15 3.912(2) '2 665'
O7 H2 3.913(14) .
C6 C25 3.914(2) .
O1 H25c 3.92(2) '3 456'
O2 H25b 3.917(17) '3 556'
C10 C2 3.9186(19) .
C18 C26 3.919(3) '2 665'
O2 H27c 3.92(2) .
C13 C25 3.920(2) '1 565'
C21 O6 3.9214(18) .
C12 H25a 3.923(16) '1 565'
C22 H24a 3.92(2) .
C4 C16 3.924(2) .
C8 H 3.93(2) .
O5 O3 3.9352(14) .
C16 H23a 3.94(2) '4 656'
C4 C10 3.938(2) .
C25 O2 3.942(2) '3 456'
O7 H12 3.942(19) '1 545'
O4 C24 3.942(2) '4 756'
O8 H1 3.946(14) .
N1 C14 3.949(2) '3 466'
O7 H26b 3.95(2) '3 556'
O7 H2 3.952(16) '4 646'
C10 H20 3.953(17) '2 664'
C7 H3 3.954(15) .
C18 H15 3.955(16) '4 746'
C1 H23a 3.96(2) '4 656'
C20 H25b 3.960(17) '4 656'
C3 H23b 3.965(17) .
C7 H11 3.971(16) .
C24 O2 3.972(2) '2 655'
O2 H24c 3.97(3) '2 654'
C14 H12 3.978(19) '3 566'
C17 H23b 3.978(17) .
C26 H24c 3.98(3) '3 456'
N2 H21 3.982(17) '2 664'
C3 C26 3.983(2) '3 556'
C24 O8 3.994(2) '4 646'
C21 C22 3.997(2) .

loop_
_geom_torsion_atom_site_label_1
_geom_torsion_atom_site_label_2
_geom_torsion_atom_site_label_3
_geom_torsion_atom_site_label_4
_geom_torsion
C6 C5 C4 C3 -62.01(15)
C6 C5 C4 C25 177.36(13)
C6 C5 C4 O8 53.14(15)
C7 C5 C4 C3 175.05(12)
C7 C5 C4 C25 54.42(17)
C7 C5 C4 O8 -69.81(14)
H5 C5 C4 C3 58.5(9)
H5 C5 C4 C25 -62.2(9)
H5 C5 C4 O8 173.6(8)
C4 C5 C6 C1 56.47(17)
C4 C5 C6 C10 -173.74(13)
C4 C5 C6 H6 -56.9(10)
C7 C5 C6 C1 179.61(12)
C7 C5 C6 C10 -50.60(18)
C7 C5 C6 H6 66.2(10)
H5 C5 C6 C1 -63.9(9)
H5 C5 C6 C10 65.9(9)
H5 C5 C6 H6 -177.2(13)
C4 C5 C7 O1 73.61(15)
C4 C5 C7 C8 -103.59(19)
C6 C5 C7 O1 -49.45(17)
C6 C5 C7 C8 133.35(17)
H5 C5 C7 O1 -168.0(9)
H5 C5 C7 C8 14.8(9)
C5 C4 C3 C2 61.83(15)
C5 C4 C3 C22 -176.23(12)
C5 C4 C3 H3 -57.2(10)
C25 C4 C3 C2 -177.56(13)
C25 C4 C3 C22 -55.63(16)
C25 C4 C3 H3 63.4(10)
O8 C4 C3 C2 -55.74(15)
O8 C4 C3 C22 66.20(14)
O8 C4 C3 H3 -174.8(9)
C5 C4 C25 H25b 175.9(11)
C5 C4 C25 H25c 54.9(11)
C5 C4 C25 H25a -63.3(11)
C3 C4 C25 H25b 57.8(11)
C3 C4 C25 H25c -63.1(11)
C3 C4 C25 H25a 178.6(10)
O8 C4 C25 H25b -60.9(11)
O8 C4 C25 H25c 178.2(11)
O8 C4 C25 H25a 60.0(11)
C5 C4 O8 H 87.5(17)
C3 C4 O8 H -157.3(17)
C25 C4 O8 H -36.1(17)
C2 C1 C6 C5 -48.83(17)
C2 C1 C6 C10 -179.34(12)
C2 C1 C6 H6 67.2(10)
N3 C1 C6 C5 75.21(15)
N3 C1 C6 C10 -55.30(16)
N3 C1 C6 H6 -168.7(10)
H1 C1 C6 C5 -172.3(9)
H1 C1 C6 C10 57.2(9)
H1 C1 C6 H6 -56.2(13)
C6 C1 C2 C3 48.91(18)
C6 C1 C2 C16 179.42(12)
C6 C1 C2 H2 -66.9(9)
N3 C1 C2 C3 -76.56(15)
N3 C1 C2 C16 53.95(15)
N3 C1 C2 H2 167.6(9)
H1 C1 C2 C3 171.9(9)
H1 C1 C2 C16 -57.6(9)
H1 C1 C2 H2 56.0(13)
C6 C1 N3 O5 -59.56(15)
C6 C1 N3 O4 121.20(13)
C2 C1 N3 O5 66.36(14)
C2 C1 N3 O4 -112.88(13)
H1 C1 N3 O5 -176.6(8)
H1 C1 N3 O4 4.1(8)
C12 C11 C10 C6 178.74(14)
C12 C11 C10 C15 -.6(2)
H11 C11 C10 C6 .6(12)
H11 C11 C10 C15 -178.7(12)
C10 C11 C12 C13 -.7(2)
C10 C11 C12 H12 -179.8(13)
H11 C11 C12 C13 177.4(12)
H11 C11 C12 H12 -1.7(18)
C4 C3 C2 C1 -56.47(17)
C4 C3 C2 C16 174.54(13)
C4 C3 C2 H2 57.0(9)
C22 C3 C2 C1 -178.92(13)
C22 C3 C2 C16 52.08(18)
C22 C3 C2 H2 -65.5(9)
H3 C3 C2 C1 60.5(10)
H3 C3 C2 C16 -68.5(10)
H3 C3 C2 H2 173.9(13)
C4 C3 C22 O6 -76.64(17)
C4 C3 C22 O7 102.98(14)
C2 C3 C22 O6 45.9(2)
C2 C3 C22 O7 -134.45(13)
H3 C3 C22 O6 166.5(10)
H3 C3 C22 O7 -13.9(10)
C11 C10 C6 C5 130.00(15)
C11 C10 C6 C1 -100.65(17)
C11 C10 C6 H6 11.7(10)
C15 C10 C6 C5 -50.7(2)
C15 C10 C6 C1 78.67(17)
C15 C10 C6 H6 -169.0(10)
C11 C10 C15 C14 1.7(2)
C11 C10 C15 H15 -178.1(10)
C6 C10 C15 C14 -177.67(13)
C6 C10 C15 H15 2.6(10)
C17 C18 C19 C20 -.1(3)
C17 C18 C19 H19 -179.9(11)
H18 C18 C19 C20 -178.7(14)
H18 C18 C19 H19 1.5(18)
C19 C18 C17 C16 .2(3)
C19 C18 C17 H17 -174.9(12)
H18 C18 C17 C16 178.8(14)
H18 C18 C17 H17 3.8(18)
C1 C2 C16 C21 81.92(17)
C1 C2 C16 C17 -98.14(17)
C3 C2 C16 C21 -148.59(14)
C3 C2 C16 C17 31.3(2)
H2 C2 C16 C21 -30.2(9)
H2 C2 C16 C17 149.7(9)
C2 C16 C21 C20 178.45(14)
C2 C16 C21 H21 -2.0(12)
C17 C16 C21 C20 -1.5(2)
C17 C16 C21 H21 178.1(12)
C2 C16 C17 C18 -179.34(15)
C2 C16 C17 H17 -4.4(12)
C21 C16 C17 C18 .6(2)
C21 C16 C17 H17 175.6(12)
C16 C21 C20 C19 1.6(2)
C16 C21 C20 H20 -176.6(12)
H21 C21 C20 C19 -177.9(13)
H21 C21 C20 H20 3.9(17)
C12 C13 C14 C15 .1(2)
C12 C13 C14 H14 178.0(13)
H13 C13 C14 C15 -179.7(12)
H13 C13 C14 H14 -1.8(17)
C14 C13 C12 C11 .9(2)
C14 C13 C12 H12 -180.0(13)
H13 C13 C12 C11 -179.3(13)
H13 C13 C12 H12 -.2(18)
C18 C19 C20 C21 -.8(2)
C18 C19 C20 H20 177.4(12)
H19 C19 C20 C21 179.0(11)
H19 C19 C20 H20 -2.8(16)
C9 N1 O1 C7 .78(15)
O1 N1 C9 C26 -179.34(13)
O1 N1 C9 C8 -.67(16)
O3 N2 C8 C7 -14.4(2)
O3 N2 C8 C9 164.84(14)
O2 N2 C8 C7 166.40(15)
O2 N2 C8 C9 -14.4(2)
N1 O1 C7 C5 -178.46(11)
N1 O1 C7 C8 -.55(15)
C22 O7 C23 C24 -171.48(14)
C22 O7 C23 H23b -53.1(11)
C22 O7 C23 H23a 70.4(12)
C23 O7 C22 C3 178.24(12)
C23 O7 C22 O6 -2.1(2)
C5 C7 C8 N2 -3.1(3)
C5 C7 C8 C9 177.56(15)
O1 C7 C8 N2 179.51(13)
O1 C7 C8 C9 .14(16)
O7 C23 C24 H24a -63.2(14)
O7 C23 C24 H24b 179.1(12)
O7 C23 C24 H24c 65.6(15)
H23b C23 C24 H24a -179.9(17)
H23b C23 C24 H24b 62.4(16)
H23b C23 C24 H24c -51.1(19)
H23a C23 C24 H24a 53.3(18)
H23a C23 C24 H24b -64.4(17)
H23a C23 C24 H24c -178(2)
N1 C9 C26 H26b 126.3(14)
N1 C9 C26 H26a -116.6(11)
N1 C9 C26 H27c 7.1(13)
C8 C9 C26 H26b -52.1(14)
C8 C9 C26 H26a 65.0(11)
C8 C9 C26 H27c -171.2(13)
N1 C9 C8 N2 -179.01(14)
N1 C9 C8 C7 .36(17)
C26 C9 C8 N2 -.5(3)
C26 C9 C8 C7 178.85(15)
C10 C15 C14 C13 -1.4(2)
C10 C15 C14 H14 -179.4(12)
H15 C15 C14 C13 178.3(10)
H15 C15 C14 H14 .3(15)
